data_4508144
loop_
_publ_author_name
'Martin, Flavia A.'
'Pop, Mihaela M.'
'Borodi, Gheorghe'
'Filip, Xenia'
'Kacso, Irina'

_publ_section_title
;
 Ketoconazole Salt and Co-crystals with Enhanced Aqueous Solubility
;
_journal_issue 10
_journal_name_full 'Crystal Growth &amp; Design'
_journal_page_first 4295
_journal_paper_doi 10.1021/cg400638g
_journal_volume 13
_journal_year 2013
_chemical_formula_moiety 'C26 H28 Cl2 N4 O4, C4 H4 O4'
_chemical_formula_sum 'C30 H32 Cl2 N4 O8'
_chemical_formula_weight 647.50
_chemical_name_systematic
;
 ? 
;
_space_group_crystal_system triclinic
_space_group_IT_number 2
_space_group_name_Hall '-P 1'
_space_group_name_H-M_alt 'P -1'
_symmetry_space_group_name_Hall '-P 1'
_symmetry_space_group_name_H-M 'P -1'
_atom_sites_solution_hydrogens geom
_atom_sites_solution_primary direct
_atom_sites_solution_secondary difmap
_audit_creation_date 2013-04-22
_audit_creation_method
;
  Olex2 1.1
  (compiled 2011.11.01 svn.r2039, GUI svn.r3906)
;
_cell_angle_alpha 96.238(4)
_cell_angle_beta 98.973(4)
_cell_angle_gamma 105.330(5)
_cell_formula_units_Z 2
_cell_length_a 10.5094(6)
_cell_length_b 11.7425(6)
_cell_length_c 13.4568(5)
_cell_measurement_reflns_used 6497
_cell_measurement_temperature 293(2)
_cell_measurement_theta_max 70.9810
_cell_measurement_theta_min 3.3641
_cell_volume 1562.26(14)
_computing_cell_refinement
;
CrysAlisPro, Oxford Diffraction Ltd.,
Version 1.171.34.44 (release 25-10-2010 CrysAlis171 .NET)
(compiled Oct 25 2010,18:11:34)
;
_computing_data_collection
;
CrysAlisPro, Oxford Diffraction Ltd.,
Version 1.171.34.44 (release 25-10-2010 CrysAlis171 .NET)
(compiled Oct 25 2010,18:11:34)
;
_computing_data_reduction
;
CrysAlisPro, Oxford Diffraction Ltd.,
Version 1.171.34.44 (release 25-10-2010 CrysAlis171 .NET)
(compiled Oct 25 2010,18:11:34)
;
_computing_molecular_graphics
;
O. V. Dolomanov, L. J. Bourhis, R. J. Gildea, J. A. K. Howard and H. Puschmann,
OLEX2: a complete structure solution, refinement and analysis program.
J. Appl. Cryst. (2009). 42, 339-341.
;
_computing_publication_material
;
O. V. Dolomanov, L. J. Bourhis, R. J. Gildea, J. A. K. Howard and H. Puschmann,
OLEX2: a complete structure solution, refinement and analysis program.
J. Appl. Cryst. (2009). 42, 339-341.
;
_computing_structure_refinement
;
SHELXL, G.M. Sheldrick, Acta Cryst.
2008). A64, 112-122
;
_computing_structure_solution
;
SHELXS, G.M. Sheldrick, Acta Cryst.
(2008). A64, 112-122
;
_diffrn_ambient_temperature 293(2)
_diffrn_detector_area_resol_mean 16.4335
_diffrn_measured_fraction_theta_full 0.973
_diffrn_measured_fraction_theta_max 0.973
_diffrn_measurement_details
;
  1 omega  -72.00    6.00   1.0000    1.5000
omega____ theta____ kappa____ phi______ frames
    -        0.0000  -77.0000 -180.0000 78

  2 omega  -31.00   60.00   1.0000    1.5000
omega____ theta____ kappa____ phi______ frames
    -        0.0000   38.0000  -30.0000 91

  3 omega  -93.00  -15.00   1.0000    1.5000
omega____ theta____ kappa____ phi______ frames
    -      -56.8839  125.0000    0.0000 78

  4 omega  -76.00   16.00   1.0000    1.5000
omega____ theta____ kappa____ phi______ frames
    -      -56.8839   45.0000  -30.0000 92

  5 omega -123.00  -76.00   1.0000    1.5000
omega____ theta____ kappa____ phi______ frames
    -      -56.8839  -45.0000  150.0000 47

  6 omega  -89.00  -11.00   1.0000    1.5000
omega____ theta____ kappa____ phi______ frames
    -      -56.8839  125.0000   90.0000 78

  7 omega -129.00   24.00   1.0000    1.5000
omega____ theta____ kappa____ phi______ frames
    -      -56.8839    0.0000  -30.0000 153

  8 omega  -49.00  -23.00   1.0000    1.5000
omega____ theta____ kappa____ phi______ frames
    -      -56.8839  -45.0000  150.0000 26

  9 omega  -90.00  -54.00   1.0000    1.5000
omega____ theta____ kappa____ phi______ frames
    -      -56.8839  125.0000 -150.0000 36

 10 omega  -63.00  -10.00   1.0000    1.5000
omega____ theta____ kappa____ phi______ frames
    -      -64.5000   50.0000  150.0000 53

 11 omega  -80.00    3.00   1.0000    1.5000
omega____ theta____ kappa____ phi______ frames
    -      -64.5000   77.0000    0.0000 83

 12 omega  -83.00  -50.00   1.0000    1.5000
omega____ theta____ kappa____ phi______ frames
    -      -64.5000   50.0000  -90.0000 33

 13 omega  -49.00  -22.00   1.0000    1.5000
omega____ theta____ kappa____ phi______ frames
    -      -64.5000   50.0000  -90.0000 27

 14 omega   40.00   77.00   1.0000    1.5000
omega____ theta____ kappa____ phi______ frames
    -      113.7677  -50.0000 -150.0000 37

 15 omega  118.00  170.00   1.0000    1.5000
omega____ theta____ kappa____ phi______ frames
    -      113.7677  112.0000   60.0000 52

 16 omega   56.00   85.00   1.0000    1.5000
omega____ theta____ kappa____ phi______ frames
    -      113.7677  -97.0000    2.0000 29

 17 omega   81.00  167.00   1.0000    1.5000
omega____ theta____ kappa____ phi______ frames
    -      113.7677   77.0000  150.0000 86

 18 omega   65.00   98.00   1.0000    1.5000
omega____ theta____ kappa____ phi______ frames
    -      113.7677 -104.0000 -136.0000 33

 19 omega   95.00  124.00   1.0000    1.5000
omega____ theta____ kappa____ phi______ frames
    -      113.7677 -131.0000   34.0000 29

 20 omega   99.00  175.00   1.0000    1.5000
omega____ theta____ kappa____ phi______ frames
    -      113.7677   50.0000   60.0000 76

 21 omega   40.00   79.00   1.0000    1.5000
omega____ theta____ kappa____ phi______ frames
    -      113.7677  -50.0000   30.0000 39

 22 omega  148.00  177.00   1.0000    1.5000
omega____ theta____ kappa____ phi______ frames
    -      113.7677   50.0000 -120.0000 29

 23 omega   86.00  125.00   1.0000    1.5000
omega____ theta____ kappa____ phi______ frames
    -      113.7677   50.0000 -120.0000 39

 24 omega   39.00  156.00   1.0000    1.5000
omega____ theta____ kappa____ phi______ frames
    -      113.7677  -91.0000   43.0000 117

 25 omega  102.00  178.00   1.0000    1.5000
omega____ theta____ kappa____ phi______ frames
    -      113.7677  112.0000   90.0000 76

 26 omega   78.00  175.00   1.0000    1.5000
omega____ theta____ kappa____ phi______ frames
    -      113.7677   77.0000  120.0000 97

 27 omega   84.00  170.00   1.0000    1.5000
omega____ theta____ kappa____ phi______ frames
    -      113.7677   77.0000 -180.0000 86

 28 omega   43.00   68.00   1.0000    1.5000
omega____ theta____ kappa____ phi______ frames
    -      113.7677  -50.0000   90.0000 25

 29 omega   43.00   70.00   1.0000    1.5000
omega____ theta____ kappa____ phi______ frames
    -      113.7677  -50.0000 -180.0000 27

 30 omega   78.00  129.00   1.0000    1.5000
omega____ theta____ kappa____ phi______ frames
    -      113.7677   77.0000   90.0000 51

 31 omega   41.00   76.00   1.0000    1.5000
omega____ theta____ kappa____ phi______ frames
    -      113.7677  -50.0000  150.0000 35

 32 omega   53.00   92.00   1.0000    1.5000
omega____ theta____ kappa____ phi______ frames
    -      113.7677    0.0000  -60.0000 39

 33 omega   59.00  106.00   1.0000    1.5000
omega____ theta____ kappa____ phi______ frames
    -      113.7677  -95.0000 -114.0000 47

 34 omega  149.00  176.00   1.0000    1.5000
omega____ theta____ kappa____ phi______ frames
    -      113.7677  112.0000  -60.0000 27

 35 omega   89.00  114.00   1.0000    1.5000
omega____ theta____ kappa____ phi______ frames
    -      113.7677 -108.0000  149.0000 25

 36 omega   36.00   70.00   1.0000    1.5000
omega____ theta____ kappa____ phi______ frames
    -      113.7677 -108.0000  149.0000 34
;
_diffrn_measurement_device_type 'SuperNova, Dual, Cu at zero, Eos'
_diffrn_measurement_method '\w scans'
_diffrn_orient_matrix_UB_11 0.1356662000
_diffrn_orient_matrix_UB_12 0.0131781000
_diffrn_orient_matrix_UB_13 -0.0342667000
_diffrn_orient_matrix_UB_21 0.0239766000
_diffrn_orient_matrix_UB_22 0.1363040000
_diffrn_orient_matrix_UB_23 0.0097231000
_diffrn_orient_matrix_UB_31 0.0708050000
_diffrn_orient_matrix_UB_32 0.0149348000
_diffrn_orient_matrix_UB_33 0.1118265000
_diffrn_radiation_monochromator mirror
_diffrn_radiation_type 'Cu K\a'
_diffrn_radiation_wavelength 1.5418
_diffrn_reflns_av_R_equivalents 0.0250
_diffrn_reflns_av_unetI/netI 0.0286
_diffrn_reflns_limit_h_max 12
_diffrn_reflns_limit_h_min -10
_diffrn_reflns_limit_k_max 14
_diffrn_reflns_limit_k_min -14
_diffrn_reflns_limit_l_max 16
_diffrn_reflns_limit_l_min -15
_diffrn_reflns_number 10197
_diffrn_reflns_theta_full 71.12
_diffrn_reflns_theta_max 71.12
_diffrn_reflns_theta_min 3.37
_diffrn_source 'SuperNova (Cu) X-ray Source'
_diffrn_source_current n/a
_diffrn_source_voltage n/a
_exptl_absorpt_coefficient_mu 2.346
_exptl_absorpt_correction_T_max 1.00000
_exptl_absorpt_correction_T_min 0.60803
_exptl_absorpt_correction_type multi-scan
_exptl_absorpt_process_details
;
CrysAlisPro, Oxford Diffraction Ltd.,
Version 1.171.34.44 (release 25-10-2010 CrysAlis171 .NET)
(compiled Oct 25 2010,18:11:34)
Empirical absorption correction using spherical harmonics,
 implemented in SCALE3 ABSPACK scaling algorithm.
;
_exptl_crystal_colour colorless
_exptl_crystal_density_diffrn 1.376
_exptl_crystal_density_method 'not measured'
_exptl_crystal_description prism
_exptl_crystal_F_000 676
_exptl_crystal_size_max 0.3
_exptl_crystal_size_mid 0.2
_exptl_crystal_size_min 0.1
_refine_diff_density_max 0.710
_refine_diff_density_min -0.406
_refine_diff_density_rms 0.066
_refine_ls_extinction_method none
_refine_ls_goodness_of_fit_ref 1.699
_refine_ls_hydrogen_treatment mixed
_refine_ls_matrix_type full
_refine_ls_number_parameters 406
_refine_ls_number_reflns 5896
_refine_ls_number_restraints 2
_refine_ls_restrained_S_all 1.700
_refine_ls_R_factor_all 0.0775
_refine_ls_R_factor_gt 0.0710
_refine_ls_shift/su_max 0.000
_refine_ls_shift/su_mean 0.000
_refine_ls_structure_factor_coef Fsqd
_refine_ls_weighting_details 'calc w=1/[\s^2^(Fo^2^)+(0.1000P)^2^+0.0000P] where P=(Fo^2^+2Fc^2^)/3'
_refine_ls_weighting_scheme calc
_refine_ls_wR_factor_gt 0.2215
_refine_ls_wR_factor_ref 0.2332
_reflns_number_gt 5120
_reflns_number_total 5896
_reflns_threshold_expression >2sigma(I)
_cod_data_source_file cg400638g_si_001.cif
_cod_data_source_block Keto-2
_cod_original_cell_volume 1562.27(13)
_cod_database_code 4508144
_chemical_oxdiff_formula 'c26 h28 cl2 n4 o4'
_reflns_odcompleteness_completeness 99.35
_reflns_odcompleteness_iscentric 1
_reflns_odcompleteness_theta 66.97

loop_
_space_group_symop_id
_space_group_symop_operation_xyz
1 'x, y, z'
2 '-x, -y, -z'

loop_
_atom_site_label
_atom_site_type_symbol
_atom_site_fract_x
_atom_site_fract_y
_atom_site_fract_z
_atom_site_U_iso_or_equiv
_atom_site_adp_type
_atom_site_occupancy
_atom_site_symmetry_multiplicity
_atom_site_calc_flag
_atom_site_refinement_flags
Cl1 Cl 0.18488(8) 0.98723(6) 0.56494(5) 0.0644(3) Uani 1 1 d .
Cl2 Cl 0.20986(10) 1.43468(8) 0.70614(7) 0.0828(3) Uani 1 1 d .
O3 O 0.56395(19) 1.01755(18) 0.19239(16) 0.0594(5) Uani 1 1 d .
O2 O 0.32822(18) 1.00032(17) 0.39013(14) 0.0515(4) Uani 1 1 d .
O1 O 0.31208(19) 1.13720(18) 0.28682(14) 0.0544(5) Uani 1 1 d .
N3 N 0.6463(2) 0.64030(19) -0.05658(16) 0.0496(5) Uani 1 1 d .
N2 N 0.0992(2) 0.9160(2) 0.22744(16) 0.0502(5) Uani 1 1 d .
C15 C 0.5765(3) 0.9255(2) 0.12600(18) 0.0475(5) Uani 1 1 d .
O4 O 0.8191(2) 0.4383(2) -0.31477(17) 0.0734(6) Uani 1 1 d .
C20 C 0.4749(3) 0.8555(3) 0.0482(2) 0.0516(6) Uani 1 1 d .
H20 H 0.3912 0.8698 0.0378 0.062 Uiso 1 1 calc R
C16 C 0.7009(3) 0.9052(3) 0.1392(2) 0.0531(6) Uani 1 1 d .
H16 H 0.7705 0.9542 0.1897 0.064 Uiso 1 1 calc R
C18 C 0.6212(2) 0.7389(2) -0.00022(17) 0.0442(5) Uani 1 1 d .
C19 C 0.4981(3) 0.7629(2) -0.01495(19) 0.0497(6) Uani 1 1 d .
H19 H 0.4296 0.7169 -0.0676 0.060 Uiso 1 1 calc R
C5 C 0.2523(3) 1.0780(2) 0.36097(18) 0.0466(5) Uani 1 1 d .
O3A O 0.9829(3) 0.1804(3) -0.8087(2) 0.0862(8) Uani 1 1 d .
C17 C 0.7231(3) 0.8130(3) 0.0784(2) 0.0521(6) Uani 1 1 d .
H17 H 0.8071 0.7994 0.0896 0.063 Uiso 1 1 calc R
C11 C 0.2169(3) 1.1346(2) 0.54262(19) 0.0485(6) Uani 1 1 d .
O1A O 0.7145(3) 0.3276(3) -0.56759(19) 0.0838(7) Uani 1 1 d .
C10 C 0.2063(3) 1.2166(3) 0.6207(2) 0.0553(6) Uani 1 1 d .
H10 H 0.1855 1.1926 0.6813 0.066 Uiso 1 1 calc R
C6 C 0.2487(3) 1.1687(2) 0.45108(18) 0.0470(5) Uani 1 1 d .
N1 N 0.0956(3) 0.8316(3) 0.0738(2) 0.0740(8) Uani 1 1 d .
N4 N 0.6896(3) 0.4710(2) -0.20487(19) 0.0584(6) Uani 1 1 d .
C7 C 0.2699(3) 1.2884(3) 0.4420(2) 0.0600(7) Uani 1 1 d .
H7 H 0.2923 1.3136 0.3822 0.072 Uiso 1 1 calc R
C4 C 0.1084(3) 1.0063(3) 0.3132(2) 0.0531(6) Uani 1 1 d .
H4A H 0.0661 0.9676 0.3646 0.064 Uiso 1 1 calc R
H4B H 0.0588 1.0607 0.2904 0.064 Uiso 1 1 calc R
C24 C 0.5345(3) 0.5589(3) -0.1283(2) 0.0607(7) Uani 1 1 d .
H24A H 0.5133 0.5969 -0.1868 0.073 Uiso 1 1 calc R
H24B H 0.4562 0.5401 -0.0967 0.073 Uiso 1 1 calc R
C9 C 0.2271(3) 1.3345(3) 0.6074(2) 0.0587(7) Uani 1 1 d .
C13 C 0.4414(3) 1.1125(3) 0.2883(2) 0.0576(7) Uani 1 1 d .
H13 H 0.5130 1.1868 0.2923 0.069 Uiso 1 1 calc R
C25 C 0.7088(3) 0.4121(3) -0.2893(2) 0.0579(7) Uani 1 1 d .
O4A O 0.8321(3) 0.2389(3) -0.90522(19) 0.0949(9) Uani 1 1 d D
C3A C 0.8325(3) 0.2617(3) -0.7322(2) 0.0596(7) Uani 1 1 d .
H3A H 0.7457 0.2688 -0.7467 0.072 Uiso 1 1 calc R
C14 C 0.4310(3) 1.0269(3) 0.1920(2) 0.0574(6) Uani 1 1 d .
H14A H 0.3694 0.9493 0.1926 0.069 Uiso 1 1 calc R
H14B H 0.3993 1.0579 0.1320 0.069 Uiso 1 1 calc R
C22 C 0.8031(3) 0.5588(3) -0.1360(3) 0.0668(8) Uani 1 1 d .
H22A H 0.8788 0.5791 -0.1703 0.080 Uiso 1 1 calc R
H22B H 0.8301 0.5244 -0.0766 0.080 Uiso 1 1 calc R
C21 C 0.7651(3) 0.6705(3) -0.1028(2) 0.0555(6) Uani 1 1 d .
H21A H 0.8393 0.7258 -0.0541 0.067 Uiso 1 1 calc R
H21B H 0.7468 0.7093 -0.1613 0.067 Uiso 1 1 calc R
C3 C 0.0996(3) 0.8002(3) 0.2334(3) 0.0672(8) Uani 1 1 d .
H3 H 0.1014 0.7638 0.2914 0.081 Uiso 1 1 calc R
C4A C 0.8905(3) 0.2233(3) -0.8189(2) 0.0567(6) Uani 1 1 d .
C1A C 0.8308(3) 0.3228(3) -0.5541(2) 0.0598(7) Uani 1 1 d .
O2A O 0.9107(3) 0.3540(3) -0.46636(19) 0.0986(10) Uani 1 1 d D
C8 C 0.2590(4) 1.3722(3) 0.5190(3) 0.0673(8) Uani 1 1 d .
H8 H 0.2730 1.4519 0.5109 0.081 Uiso 1 1 calc R
C1 C 0.0976(3) 0.9315(3) 0.1304(2) 0.0595(7) Uani 1 1 d .
H1 H 0.0978 1.0027 0.1060 0.071 Uiso 1 1 calc R
C12 C 0.4621(3) 1.0590(3) 0.3822(2) 0.0608(7) Uani 1 1 d .
H12A H 0.5142 1.0027 0.3751 0.073 Uiso 1 1 calc R
H12B H 0.5068 1.1200 0.4409 0.073 Uiso 1 1 calc R
C23 C 0.5669(4) 0.4449(3) -0.1633(3) 0.0708(9) Uani 1 1 d .
H23A H 0.5781 0.4022 -0.1062 0.085 Uiso 1 1 calc R
H23B H 0.4929 0.3939 -0.2149 0.085 Uiso 1 1 calc R
C26 C 0.5949(4) 0.3105(4) -0.3496(3) 0.0893(12) Uani 1 1 d .
H26A H 0.5377 0.3410 -0.3958 0.134 Uiso 1 1 calc R
H26B H 0.5441 0.2695 -0.3042 0.134 Uiso 1 1 calc R
H26C H 0.6301 0.2560 -0.3876 0.134 Uiso 1 1 calc R
C2 C 0.0967(4) 0.7505(3) 0.1390(3) 0.0790(10) Uani 1 1 d .
H2 H 0.0956 0.6716 0.1201 0.095 Uiso 1 1 calc R
C2A C 0.8921(3) 0.2858(3) -0.6393(2) 0.0654(8) Uani 1 1 d .
H2AA H 0.9793 0.2799 -0.6241 0.078 Uiso 1 1 calc R
H2A H 0.880(7) 0.373(6) -0.409(3) 0.18(3) Uiso 1 1 d D
H4AA H 0.859(7) 0.203(6) -0.970(3) 0.17(3) Uiso 1 1 d D

loop_
_atom_site_aniso_label
_atom_site_aniso_U_11
_atom_site_aniso_U_22
_atom_site_aniso_U_33
_atom_site_aniso_U_23
_atom_site_aniso_U_13
_atom_site_aniso_U_12
Cl1 0.0793(5) 0.0631(4) 0.0612(4) 0.0103(3) 0.0314(4) 0.0278(4)
Cl2 0.0920(6) 0.0805(6) 0.0712(5) -0.0271(4) 0.0164(4) 0.0319(5)
O3 0.0433(10) 0.0620(11) 0.0687(12) -0.0158(9) 0.0199(8) 0.0132(8)
O2 0.0475(9) 0.0635(11) 0.0507(9) 0.0032(8) 0.0146(7) 0.0275(8)
O1 0.0567(11) 0.0669(11) 0.0479(9) 0.0085(8) 0.0224(8) 0.0247(9)
N3 0.0471(11) 0.0501(11) 0.0492(11) -0.0062(9) 0.0188(9) 0.0099(9)
N2 0.0446(11) 0.0617(13) 0.0437(10) -0.0029(9) 0.0117(8) 0.0168(9)
C15 0.0452(13) 0.0516(13) 0.0457(12) -0.0019(10) 0.0173(10) 0.0127(10)
O4 0.0661(14) 0.0883(15) 0.0628(12) -0.0169(11) 0.0267(10) 0.0203(11)
C20 0.0396(12) 0.0619(15) 0.0529(13) -0.0047(11) 0.0129(10) 0.0167(11)
C16 0.0414(13) 0.0641(15) 0.0483(13) -0.0093(11) 0.0090(10) 0.0126(11)
C18 0.0436(12) 0.0483(12) 0.0408(11) -0.0006(9) 0.0154(9) 0.0120(9)
C19 0.0425(12) 0.0592(14) 0.0439(12) -0.0044(10) 0.0091(9) 0.0130(10)
C5 0.0449(13) 0.0578(13) 0.0422(11) 0.0025(10) 0.0152(9) 0.0216(11)
O3A 0.0932(18) 0.1038(19) 0.0885(16) 0.0223(15) 0.0429(14) 0.0567(16)
C17 0.0417(12) 0.0619(15) 0.0504(13) -0.0080(11) 0.0083(10) 0.0180(11)
C11 0.0429(12) 0.0579(14) 0.0462(12) -0.0015(10) 0.0115(10) 0.0192(10)
O1A 0.0658(15) 0.112(2) 0.0716(14) -0.0049(14) 0.0229(12) 0.0249(13)
C10 0.0514(14) 0.0730(17) 0.0445(12) -0.0006(12) 0.0156(11) 0.0230(13)
C6 0.0447(12) 0.0545(14) 0.0452(12) 0.0004(10) 0.0133(10) 0.0201(10)
N1 0.0561(15) 0.101(2) 0.0526(14) -0.0218(14) 0.0101(11) 0.0152(14)
N4 0.0582(13) 0.0567(12) 0.0576(13) -0.0104(10) 0.0238(10) 0.0120(10)
C7 0.0736(19) 0.0596(15) 0.0520(14) 0.0045(12) 0.0198(13) 0.0250(14)
C4 0.0467(14) 0.0681(16) 0.0463(13) -0.0065(11) 0.0133(10) 0.0231(12)
C24 0.0477(14) 0.0644(16) 0.0618(16) -0.0139(13) 0.0222(12) 0.0051(12)
C9 0.0586(16) 0.0617(16) 0.0535(14) -0.0129(12) 0.0088(12) 0.0234(13)
C13 0.0488(14) 0.0626(16) 0.0624(15) -0.0027(12) 0.0232(12) 0.0153(12)
C25 0.0648(17) 0.0606(15) 0.0501(14) -0.0025(12) 0.0193(12) 0.0207(13)
O4A 0.0746(16) 0.163(3) 0.0570(13) 0.0030(15) 0.0115(12) 0.0574(18)
C3A 0.0534(15) 0.0666(17) 0.0561(15) -0.0014(12) 0.0199(12) 0.0117(12)
C14 0.0510(15) 0.0664(16) 0.0574(15) -0.0002(12) 0.0211(12) 0.0189(12)
C22 0.0548(16) 0.0705(18) 0.0706(18) -0.0189(15) 0.0169(14) 0.0193(14)
C21 0.0454(13) 0.0592(15) 0.0570(14) -0.0111(12) 0.0177(11) 0.0101(11)
C3 0.0712(19) 0.0641(17) 0.0676(18) 0.0048(14) 0.0162(15) 0.0223(15)
C4A 0.0481(14) 0.0646(16) 0.0518(14) 0.0003(12) 0.0119(11) 0.0086(12)
C1A 0.0702(19) 0.0597(15) 0.0534(15) 0.0005(12) 0.0208(13) 0.0232(13)
O2A 0.0823(18) 0.161(3) 0.0570(14) -0.0174(16) 0.0095(12) 0.0596(19)
C8 0.081(2) 0.0547(15) 0.0691(18) -0.0011(14) 0.0187(16) 0.0261(15)
C1 0.0526(15) 0.0810(19) 0.0414(13) -0.0007(12) 0.0080(11) 0.0180(13)
C12 0.0470(14) 0.0697(17) 0.0661(16) -0.0048(13) 0.0137(12) 0.0220(12)
C23 0.0709(19) 0.0558(16) 0.079(2) -0.0117(14) 0.0396(16) 0.0008(13)
C26 0.073(2) 0.093(3) 0.083(2) -0.040(2) 0.0185(18) 0.0107(19)
C2 0.076(2) 0.070(2) 0.085(2) -0.0176(18) 0.0127(18) 0.0244(17)
C2A 0.0619(17) 0.082(2) 0.0560(16) -0.0025(14) 0.0152(13) 0.0305(15)

loop_
_atom_type_symbol
_atom_type_description
_atom_type_scat_dispersion_real
_atom_type_scat_dispersion_imag
_atom_type_scat_source
C C 0.0181 0.0091 'International Tables Vol C Tables 4.2.6.8 and 6.1.1.4'
H H 0.0000 0.0000 'International Tables Vol C Tables 4.2.6.8 and 6.1.1.4'
Cl Cl 0.3639 0.7018 'International Tables Vol C Tables 4.2.6.8 and 6.1.1.4'
N N 0.0311 0.0180 'International Tables Vol C Tables 4.2.6.8 and 6.1.1.4'
O O 0.0492 0.0322 'International Tables Vol C Tables 4.2.6.8 and 6.1.1.4'

loop_
_geom_angle_atom_site_label_1
_geom_angle_atom_site_label_2
_geom_angle_atom_site_label_3
_geom_angle
C15 O3 C14 116.8(2)
C5 O2 C12 105.5(2)
C5 O1 C13 107.2(2)
C18 N3 C24 117.2(2)
C18 N3 C21 114.9(2)
C24 N3 C21 110.4(2)
C3 N2 C4 125.5(2)
C1 N2 C4 126.9(3)
C1 N2 C3 107.5(3)
O3 C15 C20 124.6(2)
O3 C15 C16 116.0(2)
C16 C15 C20 119.5(2)
C15 C20 C19 120.0(2)
C17 C16 C15 120.6(2)
C19 C18 N3 123.3(2)
C19 C18 C17 117.5(2)
C17 C18 N3 119.1(2)
C18 C19 C20 121.1(2)
O2 C5 O1 106.43(19)
O2 C5 C6 112.64(19)
O2 C5 C4 110.0(2)
O1 C5 C6 110.6(2)
O1 C5 C4 108.8(2)
C4 C5 C6 108.28(19)
C16 C17 C18 121.3(2)
C10 C11 Cl1 115.9(2)
C10 C11 C6 121.5(3)
C6 C11 Cl1 122.6(2)
C9 C10 C11 119.0(3)
C11 C6 C5 122.4(2)
C7 C6 C5 120.4(2)
C7 C6 C11 117.1(2)
C1 N1 C2 105.7(3)
C25 N4 C22 120.2(2)
C25 N4 C23 126.0(3)
C23 N4 C22 113.1(2)
C6 C7 C8 122.4(3)
N2 C4 C5 113.2(2)
N3 C24 C23 111.0(3)
C10 C9 Cl2 117.8(2)
C8 C9 Cl2 120.7(2)
C8 C9 C10 121.5(3)
O1 C13 C14 108.5(2)
O1 C13 C12 103.8(2)
C12 C13 C14 112.8(3)
O4 C25 N4 120.5(3)
O4 C25 C26 120.9(3)
N4 C25 C26 118.5(3)
C2A C3A C4A 125.1(3)
O3 C14 C13 105.6(2)
N4 C22 C21 110.6(2)
N3 C21 C22 110.2(2)
C2 C3 N2 105.8(3)
O3A C4A O4A 123.5(3)
O3A C4A C3A 122.8(3)
O4A C4A C3A 113.7(3)
O1A C1A O2A 123.2(3)
O1A C1A C2A 121.8(3)
O2A C1A C2A 114.9(3)
C9 C8 C7 118.5(3)
N1 C1 N2 110.5(3)
O2 C12 C13 102.2(2)
N4 C23 C24 110.7(2)
C3 C2 N1 110.5(3)
C3A C2A C1A 123.8(3)

loop_
_geom_bond_atom_site_label_1
_geom_bond_atom_site_label_2
_geom_bond_distance
Cl1 C11 1.742(3)
Cl2 C9 1.741(3)
O3 C15 1.373(3)
O3 C14 1.429(3)
O2 C5 1.410(3)
O2 C12 1.420(4)
O1 C5 1.411(3)
O1 C13 1.460(3)
N3 C18 1.421(3)
N3 C24 1.441(3)
N3 C21 1.459(3)
N2 C4 1.453(3)
N2 C3 1.372(4)
N2 C1 1.337(3)
C15 C20 1.382(4)
C15 C16 1.379(4)
O4 C25 1.230(4)
C20 C19 1.403(3)
C16 C17 1.377(3)
C18 C19 1.385(4)
C18 C17 1.406(3)
C5 C6 1.537(3)
C5 C4 1.522(4)
O3A C4A 1.204(4)
C11 C10 1.385(3)
C11 C6 1.398(4)
O1A C1A 1.225(4)
C10 C9 1.380(4)
C6 C7 1.386(4)
N1 C1 1.321(4)
N1 C2 1.363(5)
N4 C25 1.336(3)
N4 C22 1.464(4)
N4 C23 1.456(4)
C7 C8 1.389(4)
C24 C23 1.512(4)
C9 C8 1.371(5)
C13 C14 1.522(4)
C13 C12 1.483(4)
C25 C26 1.499(5)
O4A C4A 1.282(4)
C3A C4A 1.479(4)
C3A C2A 1.273(4)
C22 C21 1.512(4)
C3 C2 1.332(5)
C1A O2A 1.291(4)
C1A C2A 1.480(4)
